data_7700137
loop_
_publ_author_name
'Wu, Xue-Song'
'Bao, Hong-Fei'
'Zhu, Fu-Long'
'Sun, Jing'
'Wang, Xin-Long'
'Su, Zhong-Min'

_publ_section_title
;
 Syntheses and magnetic properties of high-dimensional
 cucurbit[6]uril-based metal-organic rotaxane frameworks.
;
_journal_issue 27
_journal_name_full 'Dalton transactions (Cambridge, England : 2003)'
_journal_page_first 9939
_journal_page_last 9943
_journal_paper_doi 10.1039/c9dt01544b
_journal_volume 48
_journal_year 2019
_chemical_formula_moiety '0.25(C136 H120 Co8 N16 O48), C36 H36 N24 O12, 2(H O), 5(H2 O)'
_chemical_formula_sum 'C70 H80 Co2 N28 O31'
_chemical_formula_weight 1927.48
_space_group_crystal_system orthorhombic
_space_group_IT_number 61
_space_group_name_Hall '-P 2ac 2ab'
_space_group_name_H-M_alt 'P b c a'
_symmetry_space_group_name_Hall '-P 2ac 2ab'
_symmetry_space_group_name_H-M 'P b c a'
_atom_sites_solution_hydrogens mixed
_atom_sites_solution_primary direct
_audit_creation_date 2019-05-10
_audit_creation_method
;
Olex2 1.2
(compiled 2018.05.29 svn.r3508 for OlexSys, GUI svn.r5506)
;
_audit_update_record
;
2019-05-29 deposited with the CCDC.    2019-05-31 downloaded from the CCDC.
;
_cell_angle_alpha 90
_cell_angle_beta 90
_cell_angle_gamma 90
_cell_formula_units_Z 4
_cell_length_a 19.034(5)
_cell_length_b 14.409(5)
_cell_length_c 27.801(5)
_cell_measurement_reflns_used 6877
_cell_measurement_temperature 293(2)
_cell_measurement_theta_max 25.064
_cell_measurement_theta_min 2.954
_cell_volume 7625(4)
_computing_cell_refinement 'APEX2(Bruker, 2005)'
_computing_data_collection 'APEX2(Bruker, 2005)'
_computing_data_reduction 'SAINT(Bruker, 2006)'
_computing_molecular_graphics 'SHELXTL (Sheldrick, 2008)'
_computing_publication_material 'SHELXTL (Sheldrick, 2008)'
_computing_structure_refinement 'Shelxl2014 (Sheldrick, 2015b)'
_computing_structure_solution 'ShelXT2014 (Sheldrick, 2015a)'
_diffrn_ambient_temperature 293.02
_diffrn_detector 'charge-coupled device (CCD) area detector'
_diffrn_detector_area_resol_mean 7.9
_diffrn_detector_type 'Bruker APEX II'
_diffrn_measured_fraction_theta_full 0.957
_diffrn_measured_fraction_theta_max 0.957
_diffrn_measurement_device 'three-circle diffractometer'
_diffrn_measurement_device_type 'Bruker SMART APEX II'
_diffrn_measurement_method '0.5\% \w and 0.5\% \f scans'
_diffrn_radiation_collimation 'focusing mirrors'
_diffrn_radiation_detector 'Bruker APEX II'
_diffrn_radiation_monochromator 'mirror optics'
_diffrn_radiation_probe x-ray
_diffrn_radiation_type MoK\a
_diffrn_radiation_wavelength 0.71069
_diffrn_reflns_av_R_equivalents 0.0513
_diffrn_reflns_av_unetI/netI 0.0821
_diffrn_reflns_Laue_measured_fraction_full 0.957
_diffrn_reflns_Laue_measured_fraction_max 0.957
_diffrn_reflns_limit_h_max 22
_diffrn_reflns_limit_h_min -15
_diffrn_reflns_limit_k_max 16
_diffrn_reflns_limit_k_min -12
_diffrn_reflns_limit_l_max 33
_diffrn_reflns_limit_l_min -17
_diffrn_reflns_number 16951
_diffrn_reflns_point_group_measured_fraction_full 0.957
_diffrn_reflns_point_group_measured_fraction_max 0.957
_diffrn_reflns_theta_full 25.064
_diffrn_reflns_theta_max 25.064
_diffrn_reflns_theta_min 2.954
_diffrn_source 'microfocus sealed X-ray tube'
_diffrn_source_type 'Incoatec I\ms'
_exptl_absorpt_coefficient_mu 0.547
_exptl_absorpt_correction_T_max 0.896
_exptl_absorpt_correction_T_min 0.877
_exptl_absorpt_correction_type multi-scan
_exptl_absorpt_process_details
;
SADABS-2016/2 (Krause et al., 2015) was used for absorption correction.
;
_exptl_crystal_colour purple
_exptl_crystal_density_diffrn 1.679
_exptl_crystal_density_method 'not measured'
_exptl_crystal_description block
_exptl_crystal_F_000 3992
_exptl_crystal_size_max 0.24
_exptl_crystal_size_mid 0.22
_exptl_crystal_size_min 0.2
_refine_diff_density_max 1.014
_refine_diff_density_min -1.041
_refine_diff_density_rms 0.101
_refine_ls_extinction_method none
_refine_ls_goodness_of_fit_ref 1.138
_refine_ls_hydrogen_treatment constr
_refine_ls_matrix_type full
_refine_ls_number_parameters 595
_refine_ls_number_reflns 6476
_refine_ls_number_restraints 21
_refine_ls_restrained_S_all 1.142
_refine_ls_R_factor_all 0.1361
_refine_ls_R_factor_gt 0.1019
_refine_ls_shift/su_max 0.001
_refine_ls_shift/su_mean 0.000
_refine_ls_structure_factor_coef Fsqd
_refine_ls_weighting_details 'w=1/[\s^2^(Fo^2^)+(0.0250P)^2^+77.2448P] where P=(Fo^2^+2Fc^2^)/3'
_refine_ls_weighting_scheme calc
_refine_ls_wR_factor_gt 0.2236
_refine_ls_wR_factor_ref 0.2386
_reflns_Friedel_coverage 0.000
_reflns_number_gt 4603
_reflns_number_total 6476
_reflns_threshold_expression 'I > 2\s(I)'
_cod_data_source_file c9dt01544b2.cif
_cod_data_source_block 2
_cod_depositor_comments 'Adding full bibliography for 7700136--7700138.cif.'
_cod_database_code 7700137
_shelx_shelxl_version_number 2018/1
_shelx_space_group_comment
;
The symmetry employed for this shelxl refinement is uniquely defined
by the following loop, which should always be used as a source of
symmetry information in preference to the above space-group names.
They are only intended as comments.
;
_shelx_estimated_absorpt_t_max 0.54
_shelx_estimated_absorpt_t_min 0.21
_olex2_refinement_description
;
1. Fixed Uiso
 At 1.2 times of:
  All C(H) groups, All C(H,H) groups, All N(H,H) groups
 At 1.5 times of:
  All O(H) groups, All O(H,H) groups
2. Restrained distances
 N1-C1 \\sim C2-C3 \\sim C4-C5
 with sigma of 0.02
3. Uiso/Uaniso restraints and constraints
Uanis(O4W) \\sim Ueq, Uanis(O2W) \\sim Ueq, Uanis(O3W) \\sim Ueq: with sigma of
0.01 and sigma for terminal atoms of 0.01
4. Others
 Fixed Sof: O1W(0.85) H1WA(0.85) H1WB(0.85) O3W(0.65) H3WA(0.65) H3WB(0.65)
5.a Riding coordinates:
 O4W(H4W), O2W(H2WA,H2WB), O1W(H1WA,H1WB), O3W(H3WA,H3WB)
5.b Ternary CH refined with riding coordinates:
 C26(H26), C28(H28), C27(H27), C30(H30), C25(H25), C29(H29)
5.c Secondary CH2 refined with riding coordinates:
 N2(H2A,H2B), C24(H24A,H24B), C8(H8A,H8B), C18(H18A,H18B), C6(H6A,H6B),
 C34(H34A,H34B), C7(H7A,H7B), C32(H32A,H32B), C22(H22A,H22B), C20(H20A,H20B)
5.d Aromatic/amide H refined with riding coordinates:
 C15(H15), C3(H3), C5(H5), C13(H13), C2(H2), C11(H11), C1(H1)
;
_olex2_submission_special_instructions 'No special instructions were received'

loop_
_space_group_symop_operation_xyz
'x, y, z'
'-x+1/2, -y, z+1/2'
'x+1/2, -y+1/2, -z'
'-x, y+1/2, -z+1/2'
'-x, -y, -z'
'x-1/2, y, -z-1/2'
'-x-1/2, y-1/2, z'
'x, -y-1/2, z-1/2'

loop_
_atom_site_label
_atom_site_type_symbol
_atom_site_fract_x
_atom_site_fract_y
_atom_site_fract_z
_atom_site_U_iso_or_equiv
_atom_site_adp_type
_atom_site_occupancy
_atom_site_site_symmetry_order
_atom_site_calc_flag
_atom_site_refinement_flags_posn
_atom_site_refinement_flags_adp
_atom_site_refinement_flags_occupancy
Co1 Co 1.08850(5) -0.43697(7) 0.31749(4) 0.0310(3) Uani 1 1 d . . .
O10 O 0.8753(3) 0.1532(4) 0.5996(2) 0.0446(15) Uani 1 1 d . . .
N6 N 0.8010(4) -0.1686(5) 0.4527(2) 0.0385(17) Uani 1 1 d . . .
O5 O 0.8234(3) -0.0711(4) 0.1742(2) 0.0540(17) Uani 1 1 d . . .
O8 O 0.8857(3) -0.2591(4) 0.4900(2) 0.0441(15) Uani 1 1 d . . .
O7 O 0.9596(3) -0.2288(4) 0.3890(2) 0.0422(14) Uani 1 1 d . . .
N3 N 0.9608(3) -0.1204(4) 0.6517(2) 0.0374(16) Uani 1 1 d . . .
N10 N 0.8178(4) 0.0169(5) 0.3791(2) 0.0392(16) Uani 1 1 d . . .
N5 N 0.8066(4) -0.1706(5) 0.5325(2) 0.0383(16) Uani 1 1 d . . .
N13 N 0.8308(3) 0.0054(4) 0.6070(2) 0.0347(15) Uani 1 1 d . . .
N2 N 1.0323(3) -0.2077(4) 0.4788(2) 0.0354(16) Uani 1 1 d . . .
H2A H 1.045529 -0.196308 0.448652 0.042 Uiso 1 1 calc R . .
H2B H 0.987761 -0.226519 0.478121 0.042 Uiso 1 1 calc R . .
N4 N 0.8655(4) -0.1574(4) 0.6104(2) 0.0371(16) Uani 1 1 d . . .
N12 N 0.7626(4) -0.0128(5) 0.5333(2) 0.0424(17) Uani 1 1 d . . .
O6 O 0.9278(3) -0.0660(4) 0.2087(2) 0.0449(15) Uani 1 1 d . . .
N8 N 0.9568(3) -0.1006(4) 0.3394(2) 0.0333(15) Uani 1 1 d . . .
O9 O 0.9630(3) -0.2503(4) 0.6034(2) 0.0475(15) Uani 1 1 d . . .
N7 N 0.8582(3) -0.1433(4) 0.3757(2) 0.0359(16) Uani 1 1 d . . .
C26 C 0.8370(4) -0.0599(5) 0.3491(3) 0.0360(19) Uani 1 1 d . . .
H26 H 0.800960 -0.073444 0.324894 0.043 Uiso 1 1 calc R . .
C10 C 0.8905(4) -0.3270(5) 0.2749(3) 0.0289(17) Uani 1 1 d . . .
O11 O 0.7702(3) 0.1278(4) 0.4936(2) 0.0568(18) Uani 1 1 d . . .
N14 N 0.9258(4) 0.0424(4) 0.6498(2) 0.0383(17) Uani 1 1 d . . .
N9 N 0.9207(3) 0.0610(4) 0.3487(2) 0.0339(15) Uani 1 1 d . . .
C19 C 0.9328(4) -0.1828(5) 0.6199(3) 0.0358(19) Uani 1 1 d . . .
O1 O 1.0104(3) -0.3589(4) 0.2931(2) 0.0438(15) Uani 1 1 d . . .
C23 C 0.9283(5) -0.1644(5) 0.3704(3) 0.0342(19) Uani 1 1 d . . .
C21 C 0.8363(4) -0.2039(5) 0.4920(3) 0.0336(19) Uani 1 1 d . . .
O12 O 0.8573(4) 0.1658(4) 0.3932(2) 0.0535(17) Uani 1 1 d . . .
C14 C 0.7719(4) -0.3220(5) 0.2398(3) 0.0305(18) Uani 1 1 d . . .
O3 O 0.6716(4) -0.4038(6) 0.2652(3) 0.073(2) Uani 1 1 d . . .
O4 O 0.6761(3) -0.3604(4) 0.1890(2) 0.0479(15) Uani 1 1 d . . .
C24 C 1.0290(4) -0.1041(5) 0.3235(3) 0.0355(19) Uani 1 1 d . . .
H24A H 1.046238 -0.167097 0.326800 0.043 Uiso 1 1 calc R . .
H24B H 1.030974 -0.087778 0.289660 0.043 Uiso 1 1 calc R . .
N11 N 0.7546(4) -0.0114(5) 0.4536(3) 0.0459(18) Uani 1 1 d . . .
C15 C 0.8231(4) -0.3613(5) 0.2712(3) 0.0330(18) Uani 1 1 d . . .
H15 H 0.810517 -0.412145 0.289995 0.040 Uiso 1 1 calc R . .
O2 O 0.9285(4) -0.4443(4) 0.3291(3) 0.070(2) Uani 1 1 d . . .
C3 C 1.0778(4) -0.4546(5) 0.4918(3) 0.0374(19) Uani 1 1 d D . .
H3 H 1.077509 -0.457674 0.525256 0.045 Uiso 1 1 calc R . .
C28 C 0.7502(4) -0.1085(6) 0.5221(3) 0.041(2) Uani 1 1 d . . .
H28 H 0.706302 -0.130186 0.536646 0.049 Uiso 1 1 calc R . .
C27 C 0.7452(5) -0.1084(6) 0.4661(3) 0.040(2) Uani 1 1 d . . .
H27 H 0.699662 -0.132009 0.455033 0.049 Uiso 1 1 calc R . .
C8 C 0.9952(5) -0.0442(5) 0.4861(3) 0.045(2) Uani 1 1 d . . .
H8A H 0.945837 -0.061096 0.486193 0.054 Uiso 1 1 calc R . .
H8B H 1.009309 -0.034327 0.452977 0.054 Uiso 1 1 calc R . .
C30 C 0.9093(5) -0.0507(5) 0.6660(3) 0.039(2) Uani 1 1 d . . .
H30 H 0.900184 -0.052584 0.700655 0.047 Uiso 1 1 calc R . .
C5 C 1.0760(4) -0.3687(5) 0.4189(3) 0.0341(19) Uani 1 1 d D . .
H5 H 1.074035 -0.311631 0.403404 0.041 Uiso 1 1 calc R . .
C25 C 0.9074(4) -0.0291(5) 0.3258(3) 0.0314(17) Uani 1 1 d . . .
H25 H 0.903323 -0.023488 0.290799 0.038 Uiso 1 1 calc R . .
C13 C 0.7908(4) -0.2414(5) 0.2153(3) 0.0288(17) Uani 1 1 d . . .
H13 H 0.759168 -0.214453 0.194016 0.035 Uiso 1 1 calc R . .
C2 C 1.0807(5) -0.5347(5) 0.4646(3) 0.044(2) Uani 1 1 d D . .
H2 H 1.082413 -0.592422 0.479502 0.053 Uiso 1 1 calc R . .
C12 C 0.8564(4) -0.2006(5) 0.2223(3) 0.0286(17) Uani 1 1 d . . .
C35 C 0.8644(4) 0.0888(6) 0.3752(3) 0.038(2) Uani 1 1 d . . .
N1 N 1.0794(3) -0.4456(4) 0.3922(2) 0.0328(15) Uani 1 1 d D . .
C29 C 0.8430(4) -0.0758(5) 0.6366(3) 0.039(2) Uani 1 1 d . . .
H29 H 0.802756 -0.089210 0.657483 0.047 Uiso 1 1 calc R . .
C18 C 1.0304(4) -0.1267(6) 0.6722(3) 0.041(2) Uani 1 1 d . . .
H18A H 1.048275 -0.189088 0.667394 0.049 Uiso 1 1 calc R . .
H18B H 1.027448 -0.115842 0.706559 0.049 Uiso 1 1 calc R . .
C6 C 1.0763(5) -0.2823(6) 0.4987(3) 0.048(2) Uani 1 1 d . . .
H6A H 1.060220 -0.296703 0.530954 0.058 Uiso 1 1 calc R . .
H6B H 1.124364 -0.260318 0.501089 0.058 Uiso 1 1 calc R . .
C17 C 0.8707(4) -0.1078(5) 0.1994(3) 0.0322(18) Uani 1 1 d . . .
C4 C 1.0752(4) -0.3703(5) 0.4688(3) 0.0364(19) Uani 1 1 d D . .
C34 C 0.7518(5) 0.0256(6) 0.4045(3) 0.046(2) Uani 1 1 d . . .
H34A H 0.715679 -0.007116 0.386689 0.056 Uiso 1 1 calc R . .
H34B H 0.738696 0.090558 0.405840 0.056 Uiso 1 1 calc R . .
C7 C 1.0370(5) -0.1217(5) 0.5068(3) 0.0378(19) Uani 1 1 d . . .
H7A H 1.085893 -0.102842 0.508726 0.045 Uiso 1 1 calc R . .
H7B H 1.020828 -0.133721 0.539326 0.045 Uiso 1 1 calc R . .
C11 C 0.9071(4) -0.2451(5) 0.2504(3) 0.0303(17) Uani 1 1 d . . .
H11 H 0.952049 -0.220153 0.252909 0.036 Uiso 1 1 calc R . .
C9 C 0.9466(4) -0.3802(5) 0.3020(3) 0.0343(19) Uani 1 1 d . . .
C32 C 0.7649(4) 0.0228(6) 0.5825(3) 0.044(2) Uani 1 1 d . . .
H32A H 0.756633 0.089220 0.581688 0.053 Uiso 1 1 calc R . .
H32B H 0.727178 -0.005347 0.600780 0.053 Uiso 1 1 calc R . .
C16 C 0.7012(5) -0.3652(6) 0.2322(3) 0.039(2) Uani 1 1 d . . .
C33 C 0.7642(4) 0.0442(6) 0.4934(3) 0.042(2) Uani 1 1 d . . .
C31 C 0.8757(4) 0.0752(6) 0.6173(3) 0.0372(19) Uani 1 1 d . . .
C22 C 0.8129(5) -0.2021(5) 0.4039(3) 0.041(2) Uani 1 1 d . . .
H22A H 0.833443 -0.263616 0.405531 0.049 Uiso 1 1 calc R . .
H22B H 0.767978 -0.207483 0.387698 0.049 Uiso 1 1 calc R . .
C20 C 0.8192(5) -0.2111(6) 0.5798(3) 0.045(2) Uani 1 1 d . . .
H20A H 0.774385 -0.218316 0.596043 0.054 Uiso 1 1 calc R . .
H20B H 0.839099 -0.272471 0.575576 0.054 Uiso 1 1 calc R . .
C1 C 1.0810(4) -0.5281(5) 0.4157(3) 0.039(2) Uani 1 1 d D . .
H1 H 1.082270 -0.582421 0.397684 0.047 Uiso 1 1 calc R . .
O4W O 0.8149(5) 0.0666(7) 0.7274(4) 0.114(3) Uani 1 1 d . U .
H4W H 0.775421 0.068064 0.713103 0.172 Uiso 1 1 d R . .
O2W O 0.5829(5) -0.1154(6) 0.3799(3) 0.108(3) Uani 1 1 d . U .
H2WA H 0.545630 -0.147666 0.382385 0.162 Uiso 1 1 d R . .
H2WB H 0.573400 -0.066326 0.364245 0.162 Uiso 1 1 d R . .
O1W O 0.6837(5) -0.1805(8) 0.3150(4) 0.104(3) Uani 0.85 1 d . . P
H1WA H 0.652565 -0.159832 0.334078 0.156 Uiso 0.85 1 d R . P
H1WB H 0.683765 -0.146982 0.289818 0.156 Uiso 0.85 1 d R . P
O3W O 0.9021(7) -0.4197(10) 0.4227(5) 0.105(4) Uani 0.65 1 d . U P
H3WA H 0.910895 -0.413102 0.392894 0.157 Uiso 0.65 1 d R . P
H3WB H 0.899475 -0.366412 0.435624 0.157 Uiso 0.65 1 d R . P

loop_
_atom_site_aniso_label
_atom_site_aniso_U_11
_atom_site_aniso_U_22
_atom_site_aniso_U_33
_atom_site_aniso_U_23
_atom_site_aniso_U_13
_atom_site_aniso_U_12
Co1 0.0279(5) 0.0231(5) 0.0419(6) -0.0061(5) -0.0053(5) 0.0006(5)
O10 0.057(4) 0.027(3) 0.049(3) 0.006(3) -0.003(3) 0.006(3)
N6 0.041(4) 0.036(4) 0.039(4) 0.003(3) 0.000(3) 0.002(3)
O5 0.058(4) 0.039(4) 0.065(4) 0.020(3) -0.009(3) -0.002(3)
O8 0.038(3) 0.032(3) 0.062(4) 0.009(3) 0.000(3) 0.003(3)
O7 0.048(4) 0.025(3) 0.053(4) 0.007(3) -0.002(3) 0.008(3)
N3 0.035(4) 0.026(4) 0.051(4) 0.001(3) 0.006(3) -0.007(3)
N10 0.038(4) 0.031(4) 0.049(4) 0.002(3) 0.001(3) 0.002(3)
N5 0.040(4) 0.031(4) 0.043(4) 0.005(3) 0.002(3) 0.003(3)
N13 0.023(3) 0.033(4) 0.048(4) 0.001(3) 0.000(3) -0.001(3)
N2 0.033(4) 0.021(3) 0.052(4) -0.003(3) -0.006(3) 0.007(3)
N4 0.040(4) 0.030(4) 0.041(4) 0.005(3) -0.002(3) -0.007(3)
N12 0.050(5) 0.030(4) 0.048(4) 0.001(3) -0.001(4) 0.007(3)
O6 0.063(4) 0.022(3) 0.050(3) 0.009(3) -0.009(3) -0.012(3)
N8 0.032(4) 0.024(3) 0.043(4) 0.003(3) 0.000(3) 0.003(3)
O9 0.056(4) 0.023(3) 0.063(4) -0.001(3) -0.002(3) 0.004(3)
N7 0.034(4) 0.030(4) 0.043(4) 0.003(3) -0.002(3) 0.001(3)
C26 0.039(5) 0.031(4) 0.038(4) 0.001(4) -0.006(4) 0.000(4)
C10 0.038(5) 0.017(4) 0.031(4) -0.004(3) 0.001(3) 0.005(3)
O11 0.066(5) 0.027(4) 0.078(5) 0.000(3) 0.002(4) 0.012(3)
N14 0.054(5) 0.023(3) 0.038(4) 0.002(3) 0.002(3) -0.009(3)
N9 0.038(4) 0.026(3) 0.038(4) 0.004(3) -0.005(3) -0.003(3)
C19 0.041(5) 0.025(4) 0.041(5) 0.012(4) 0.001(4) -0.008(4)
O1 0.042(4) 0.038(3) 0.051(4) -0.002(3) -0.008(3) 0.019(3)
C23 0.052(6) 0.021(4) 0.030(4) -0.007(3) -0.009(4) -0.007(4)
C21 0.021(4) 0.025(4) 0.054(5) 0.005(4) 0.001(4) -0.006(3)
O12 0.067(4) 0.026(3) 0.067(4) -0.005(3) 0.007(3) 0.009(3)
C14 0.025(4) 0.027(4) 0.040(4) -0.002(3) 0.008(3) 0.000(3)
O3 0.059(5) 0.096(6) 0.065(5) 0.022(4) 0.014(4) -0.029(4)
O4 0.036(3) 0.038(3) 0.069(4) -0.002(3) -0.006(3) -0.014(3)
C24 0.043(5) 0.029(4) 0.034(4) -0.003(3) -0.004(4) 0.002(4)
N11 0.055(5) 0.036(4) 0.047(4) 0.006(3) 0.002(4) 0.007(4)
C15 0.041(5) 0.027(4) 0.030(4) 0.006(3) 0.005(4) 0.000(4)
O2 0.073(5) 0.037(4) 0.099(6) 0.033(4) -0.025(4) -0.012(4)
C3 0.038(5) 0.034(5) 0.040(4) 0.004(4) 0.005(4) 0.003(4)
C28 0.028(4) 0.044(5) 0.050(5) 0.002(4) 0.003(4) -0.003(4)
C27 0.033(5) 0.034(5) 0.054(5) 0.005(4) 0.003(4) 0.002(4)
C8 0.057(6) 0.019(4) 0.058(6) -0.010(4) -0.002(5) 0.008(4)
C30 0.055(5) 0.028(4) 0.035(4) 0.009(3) 0.006(4) -0.004(4)
C5 0.033(5) 0.018(4) 0.051(5) -0.004(3) -0.005(4) 0.010(3)
C25 0.035(4) 0.025(4) 0.034(4) 0.004(3) -0.006(4) 0.000(3)
C13 0.019(4) 0.029(4) 0.039(4) 0.003(3) -0.003(3) 0.005(3)
C2 0.049(5) 0.017(4) 0.067(6) 0.007(4) 0.013(5) 0.001(4)
C12 0.037(5) 0.018(4) 0.031(4) 0.001(3) -0.003(3) 0.000(3)
C35 0.040(5) 0.034(5) 0.038(5) 0.006(4) -0.003(4) 0.009(4)
N1 0.035(4) 0.023(3) 0.040(4) -0.006(3) 0.002(3) 0.002(3)
C29 0.044(5) 0.035(5) 0.038(4) 0.006(4) 0.018(4) -0.007(4)
C18 0.052(5) 0.025(4) 0.045(5) 0.006(4) -0.003(4) -0.001(4)
C6 0.070(7) 0.030(5) 0.045(5) -0.004(4) -0.011(5) 0.018(4)
C17 0.032(5) 0.025(4) 0.040(4) -0.001(3) -0.002(4) -0.001(4)
C4 0.038(5) 0.021(4) 0.050(5) -0.003(4) -0.001(4) 0.006(4)
C34 0.042(5) 0.039(5) 0.059(6) 0.013(4) -0.002(4) 0.015(4)
C7 0.047(5) 0.024(4) 0.043(5) -0.006(4) 0.004(4) 0.001(4)
C11 0.035(4) 0.022(4) 0.034(4) -0.004(3) -0.001(4) -0.008(4)
C9 0.032(5) 0.025(4) 0.046(5) -0.004(4) -0.009(4) 0.015(4)
C32 0.035(5) 0.042(5) 0.056(5) -0.004(4) 0.010(4) 0.005(4)
C16 0.040(5) 0.029(4) 0.048(5) -0.001(4) 0.010(4) 0.002(4)
C33 0.021(4) 0.041(6) 0.065(6) 0.000(5) 0.003(4) 0.005(4)
C31 0.039(5) 0.038(5) 0.035(4) -0.002(4) 0.009(4) 0.004(4)
C22 0.046(5) 0.021(4) 0.055(5) 0.001(4) 0.000(4) -0.005(4)
C20 0.054(6) 0.028(5) 0.052(5) 0.004(4) -0.001(5) -0.013(4)
C1 0.044(5) 0.013(4) 0.060(6) -0.004(4) 0.008(4) 0.001(3)
O4W 0.106(6) 0.089(6) 0.147(7) 0.004(5) 0.009(5) 0.027(5)
O2W 0.130(7) 0.073(5) 0.120(6) 0.019(5) 0.019(5) -0.010(5)
O1W 0.091(8) 0.107(9) 0.113(8) -0.004(7) 0.017(7) 0.000(7)
O3W 0.104(8) 0.082(7) 0.128(8) 0.000(7) 0.005(7) -0.003(7)

loop_
_atom_type_symbol
_atom_type_description
_atom_type_scat_dispersion_real
_atom_type_scat_dispersion_imag
_atom_type_scat_source
C C 0.0033 0.0016 'International Tables Vol C Tables 4.2.6.8 and 6.1.1.4'
H H 0.0000 0.0000 'International Tables Vol C Tables 4.2.6.8 and 6.1.1.4'
Co Co 0.3494 0.9721 'International Tables Vol C Tables 4.2.6.8 and 6.1.1.4'
N N 0.0061 0.0033 'International Tables Vol C Tables 4.2.6.8 and 6.1.1.4'
O O 0.0106 0.0060 'International Tables Vol C Tables 4.2.6.8 and 6.1.1.4'

loop_
_geom_angle_atom_site_label_1
_geom_angle_atom_site_label_2
_geom_angle_atom_site_label_3
_geom_angle
_geom_angle_site_symmetry_1
_geom_angle_site_symmetry_3
O6 Co1 N1 106.9(2) 4_745 .
O1 Co1 O6 106.5(2) . 4_745
O1 Co1 O4 106.3(3) . 6_656
O1 Co1 N1 108.1(2) . .
O4 Co1 O6 126.9(3) 6_656 4_745
O4 Co1 N1 101.0(3) 6_656 .
C21 N6 C27 112.5(7) . .
C21 N6 C22 122.6(7) . .
C27 N6 C22 124.2(7) . .
C19 N3 C30 111.6(7) . .
C19 N3 C18 124.8(7) . .
C18 N3 C30 123.5(7) . .
C26 N10 C34 124.8(7) . .
C35 N10 C26 111.9(7) . .
C35 N10 C34 122.5(7) . .
C21 N5 C28 111.8(7) . .
C21 N5 C20 122.9(7) . .
C28 N5 C20 123.7(7) . .
C32 N13 C29 123.0(7) . .
C31 N13 C29 112.2(7) . .
C31 N13 C32 121.3(7) . .
C7 N2 C6 112.5(6) . .
C19 N4 C29 113.6(7) . .
C19 N4 C20 123.0(7) . .
C29 N4 C20 123.2(7) . .
C28 N12 C32 123.2(7) . .
C33 N12 C28 113.6(7) . .
C33 N12 C32 122.8(7) . .
C17 O6 Co1 103.4(5) . 4_755
C23 N8 C24 123.0(7) . .
C23 N8 C25 112.7(6) . .
C24 N8 C25 124.3(6) . .
C23 N7 C26 113.2(6) . .
C23 N7 C22 120.6(7) . .
C22 N7 C26 126.3(7) . .
N10 C26 N7 114.1(6) . .
N10 C26 C25 104.0(6) . .
N7 C26 C25 102.0(6) . .
C15 C10 C11 118.6(7) . .
C15 C10 C9 120.7(7) . .
C11 C10 C9 120.6(7) . .
C24 N14 C30 122.7(7) 5_756 .
C31 N14 C24 122.1(7) . 5_756
C31 N14 C30 111.5(7) . .
C35 N9 C25 111.0(6) . .
C35 N9 C18 122.0(7) . 5_756
C18 N9 C25 121.1(6) 5_756 .
N4 C19 N3 108.4(7) . .
O9 C19 N3 125.7(8) . .
O9 C19 N4 125.9(8) . .
C9 O1 Co1 120.7(5) . .
O7 C23 N8 125.8(8) . .
O7 C23 N7 126.6(8) . .
N8 C23 N7 107.5(7) . .
O8 C21 N6 125.1(8) . .
O8 C21 N5 125.9(8) . .
N5 C21 N6 109.0(7) . .
C15 C14 C16 122.3(7) . .
C13 C14 C15 117.0(7) . .
C13 C14 C16 120.6(7) . .
C16 O4 Co1 111.1(5) . 6_556
N14 C24 N8 112.9(6) 5_756 .
C27 N11 C34 124.6(7) . .
C33 N11 C27 112.5(7) . .
C33 N11 C34 122.8(7) . .
C10 C15 C14 122.5(7) . .
C4 C3 C2 119.0(7) . .
N5 C28 N12 115.9(7) . .
N5 C28 C27 104.3(7) . .
N12 C28 C27 103.1(7) . .
N6 C27 N11 115.6(7) . .
N6 C27 C28 102.4(7) . .
N11 C27 C28 103.4(7) . .
C7 C8 C8 111.8(9) . 5_756
N3 C30 C29 104.1(6) . .
N14 C30 N3 114.1(7) . .
N14 C30 C29 103.3(6) . .
N1 C5 C4 122.9(7) . .
N8 C25 C26 104.4(6) . .
N8 C25 N9 113.9(6) . .
N9 C25 C26 102.8(6) . .
C12 C13 C14 121.0(7) . .
C1 C2 C3 119.3(7) . .
C13 C12 C17 118.6(7) . .
C13 C12 C11 120.2(7) . .
C11 C12 C17 121.2(7) . .
N9 C35 N10 109.3(7) . .
O12 C35 N10 125.6(8) . .
O12 C35 N9 125.1(8) . .
C5 N1 Co1 120.5(5) . .
C5 N1 C1 117.4(7) . .
C1 N1 Co1 122.0(5) . .
N13 C29 C30 104.0(6) . .
N4 C29 N13 114.7(6) . .
N4 C29 C30 102.3(7) . .
N3 C18 N9 112.9(6) . 5_756
N2 C6 C4 113.4(7) . .
O5 C17 O6 121.8(7) . .
O5 C17 C12 118.7(7) . .
O6 C17 C12 119.3(7) . .
C3 C4 C5 118.7(7) . .
C3 C4 C6 118.9(7) . .
C5 C4 C6 122.3(7) . .
N10 C34 N11 113.1(7) . .
N2 C7 C8 113.2(7) . .
C10 C11 C12 120.2(7) . .
O1 C9 C10 116.9(7) . .
O2 C9 C10 118.9(8) . .
O2 C9 O1 124.1(7) . .
N13 C32 N12 113.9(7) . .
O3 C16 C14 120.2(8) . .
O3 C16 O4 123.7(8) . .
O4 C16 C14 116.1(7) . .
O11 C33 N12 126.2(9) . .
O11 C33 N11 126.5(9) . .
N11 C33 N12 107.3(7) . .
O10 C31 N13 126.2(8) . .
O10 C31 N14 125.1(8) . .
N13 C31 N14 108.6(7) . .
N7 C22 N6 113.9(6) . .
N4 C20 N5 114.6(6) . .
N1 C1 C2 122.8(7) . .

loop_
_geom_bond_atom_site_label_1
_geom_bond_atom_site_label_2
_geom_bond_distance
_geom_bond_site_symmetry_2
Co1 O6 2.021(5) 4_745
Co1 O1 1.983(5) .
Co1 O4 2.008(5) 6_656
Co1 N1 2.088(6) .
O10 C31 1.229(10) .
N6 C21 1.379(10) .
N6 C27 1.421(10) .
N6 C22 1.458(10) .
O5 C17 1.257(9) .
O8 C21 1.233(9) .
O7 C23 1.218(9) .
N3 C19 1.368(10) .
N3 C30 1.458(10) .
N3 C18 1.446(10) .
N10 C26 1.435(10) .
N10 C35 1.367(10) .
N10 C34 1.446(11) .
N5 C21 1.348(10) .
N5 C28 1.427(10) .
N5 C20 1.459(10) .
N13 C29 1.451(10) .
N13 C32 1.448(10) .
N13 C31 1.351(10) .
N2 C6 1.472(10) .
N2 C7 1.467(9) .
N4 C19 1.358(10) .
N4 C29 1.448(10) .
N4 C20 1.449(10) .
N12 C28 1.432(11) .
N12 C32 1.459(10) .
N12 C33 1.382(11) .
O6 C17 1.270(9) .
N8 C23 1.372(10) .
N8 C24 1.445(10) .
N8 C25 1.445(9) .
O9 C19 1.219(10) .
N7 C26 1.468(10) .
N7 C23 1.377(10) .
N7 C22 1.440(10) .
C26 C25 1.552(11) .
C10 C15 1.380(11) .
C10 C11 1.397(10) .
C10 C9 1.516(10) .
O11 C33 1.210(10) .
N14 C24 1.443(10) 5_756
N14 C30 1.449(10) .
N14 C31 1.395(10) .
N9 C25 1.467(10) .
N9 C35 1.362(10) .
N9 C18 1.449(10) 5_756
O1 C9 1.276(10) .
O12 C35 1.224(10) .
C14 C15 1.426(11) .
C14 C13 1.393(10) .
C14 C16 1.499(11) .
O3 C16 1.210(10) .
O4 C16 1.294(10) .
N11 C27 1.452(10) .
N11 C34 1.465(10) .
N11 C33 1.379(11) .
O2 C9 1.241(10) .
C3 C2 1.381(10) .
C3 C4 1.374(11) .
C28 C27 1.561(11) .
C8 C8 1.502(15) 5_756
C8 C7 1.488(11) .
C30 C29 1.547(12) .
C5 N1 1.335(9) .
C5 C4 1.387(10) .
C13 C12 1.393(10) .
C2 C1 1.363(12) .
C12 C17 1.506(10) .
C12 C11 1.399(10) .
N1 C1 1.356(9) .
C6 C4 1.516(11) .
